data_4320650
loop_
_publ_author_name
'William J. Evans'
'Benjamin L. Davis'
'Joseph W. Ziller'

_publ_section_title
;
 Synthesis and Structure of Tris(alkyl- and
 silyl-tetramethylcyclopentadienyl) Complexes of Lanthanum
;
_journal_name_full 'Inorganic Chemistry'
_journal_page_first 6341
_journal_page_last 6348
_journal_paper_doi 10.1021/ic010554i
_journal_volume 40
_journal_year 2001
_chemical_formula_sum 'C43 H71 La Si3'
_chemical_formula_weight 811.18
_chemical_name_systematic
; 
 ? 
;
_space_group_IT_number 2
_symmetry_cell_setting triclinic
_symmetry_space_group_name_Hall '-P 1'
_symmetry_space_group_name_H-M 'P -1'
_atom_sites_solution_hydrogens mixed
_atom_sites_solution_primary direct
_atom_sites_solution_secondary difmap
_audit_creation_method SHELXTL
_cell_angle_alpha 91.8110(10)
_cell_angle_beta 98.3940(10)
_cell_angle_gamma 96.1360(10)
_cell_formula_units_Z 2
_cell_length_a 10.2192(7)
_cell_length_b 10.2734(7)
_cell_length_c 20.4975(14)
_cell_measurement_temperature 158(2)
_cell_volume 2114.3(3)
_computing_cell_refinement 'Bruker SMART/SAINT'
_computing_data_collection 'Bruker SMART'
_computing_data_reduction 'Bruker SHELXTL'
_computing_molecular_graphics 'Bruker SHELXTL'
_computing_publication_material 'Bruker SHELXTL'
_computing_structure_refinement 'Bruker SHELXTL'
_computing_structure_solution 'Bruker SHELXTL'
_diffrn_ambient_temperature 158(2)
_diffrn_measured_fraction_theta_full 0.942
_diffrn_measured_fraction_theta_max 0.942
_diffrn_measurement_device_type 'CCD area detector'
_diffrn_measurement_method 'phi and omega scans'
_diffrn_radiation_monochromator graphite
_diffrn_radiation_source 'sealed tube'
_diffrn_radiation_type MoK\a
_diffrn_radiation_wavelength 0.71073
_diffrn_reflns_av_R_equivalents 0.0215
_diffrn_reflns_av_sigmaI/netI 0.0242
_diffrn_reflns_limit_h_max 13
_diffrn_reflns_limit_h_min -13
_diffrn_reflns_limit_k_max 13
_diffrn_reflns_limit_k_min -13
_diffrn_reflns_limit_l_max 26
_diffrn_reflns_limit_l_min -27
_diffrn_reflns_number 22521
_diffrn_reflns_theta_full 28.28
_diffrn_reflns_theta_max 28.28
_diffrn_reflns_theta_min 1.01
_diffrn_standards_decay_% '< 1.0'
_exptl_absorpt_coefficient_mu 1.123
_exptl_absorpt_correction_T_max 0.7666
_exptl_absorpt_correction_T_min 0.6814
_exptl_absorpt_correction_type numerical
_exptl_absorpt_process_details 'Bruker SADABS'
_exptl_crystal_colour yellow
_exptl_crystal_density_diffrn 1.274
_exptl_crystal_density_meas ?
_exptl_crystal_density_method 'not measured'
_exptl_crystal_description cut_multi-faceted-polyhedra
_exptl_crystal_F_000 856
_exptl_crystal_size_max 0.37
_exptl_crystal_size_mid 0.27
_exptl_crystal_size_min 0.25
_refine_diff_density_max 1.333
_refine_diff_density_min -0.578
_refine_diff_density_rms 0.073
_refine_ls_extinction_method none
_refine_ls_goodness_of_fit_ref 1.100
_refine_ls_hydrogen_treatment mixed
_refine_ls_matrix_type full
_refine_ls_number_parameters 676
_refine_ls_number_reflns 9905
_refine_ls_number_restraints 0
_refine_ls_restrained_S_all 1.100
_refine_ls_R_factor_all 0.0240
_refine_ls_R_factor_gt 0.0226
_refine_ls_shift/su_max 0.002
_refine_ls_shift/su_mean 0.000
_refine_ls_structure_factor_coef Fsqd
_refine_ls_weighting_details 'calc w=1/[\s^2^(Fo^2^)+(0.0325P)^2^+1.3283P] where P=(Fo^2^+2Fc^2^)/3'
_refine_ls_weighting_scheme calc
_refine_ls_wR_factor_gt 0.0593
_refine_ls_wR_factor_ref 0.0637
_reflns_number_gt 9502
_reflns_number_total 9905
_reflns_threshold_expression >2sigma(I)
_cod_data_source_file ic010554i_4.cif
_cod_data_source_block bld12
_cod_depositor_comments
;
The following automatic conversions were performed:

'_symmetry_cell_setting' value 'Triclinic' changed to 'triclinic'
according to the built-in table from CIF Core dictionary named
'cif_core.dic' version 2.4.1 from 2010-06-29.

Automatic conversion script
Id: cif_fix_values 1646 2011-03-28 12:23:43Z adriana 

The following automatic conversions were performed:

'_exptl_crystal_density_meas' value 'none' was changed to '?' - the
value is perceived as not measured.

Automatic conversion script
Id: cif_fix_values 3008 2015-01-20 13:52:24Z robertas 

The following automatic conversions were performed:

'_atom_sites_solution_hydrogens' value 'difmap/geom' was changed to
'mixed'.

Automatic conversion script
Id: cif_fix_values 6452 2018-10-05 10:23:21Z andrius 
;
_cod_database_code 4320650

loop_
_symmetry_equiv_pos_as_xyz
'x, y, z'
'-x, -y, -z'

loop_
_atom_site_label
_atom_site_type_symbol
_atom_site_fract_x
_atom_site_fract_y
_atom_site_fract_z
_atom_site_U_iso_or_equiv
_atom_site_adp_type
_atom_site_occupancy
_atom_site_symmetry_multiplicity
_atom_site_calc_flag
_atom_site_refinement_flags
_atom_site_disorder_assembly
_atom_site_disorder_group
La1 La 0.336542(9) 0.272902(9) 0.203781(4) 0.01433(4) Uani 1 1 d . . .
Si1 Si 0.61687(5) 0.55256(6) 0.33873(3) 0.02513(11) Uani 1 1 d . . .
Si2 Si 0.62321(5) 0.36038(5) 0.09795(2) 0.01874(10) Uani 1 1 d . . .
Si3 Si 0.03330(5) -0.02312(5) 0.22941(3) 0.02293(11) Uani 1 1 d . . .
C1 C 0.33443(19) 0.53514(18) 0.27525(9) 0.0219(4) Uani 1 1 d . . .
C2 C 0.21323(18) 0.46012(18) 0.28206(9) 0.0219(4) Uani 1 1 d . . .
C3 C 0.24303(18) 0.35783(18) 0.32564(9) 0.0211(3) Uani 1 1 d . . .
C4 C 0.38265(18) 0.36666(18) 0.34316(9) 0.0205(3) Uani 1 1 d . . .
C5 C 0.44286(18) 0.47430(18) 0.30999(9) 0.0204(3) Uani 1 1 d . . .
C6 C 0.3401(3) 0.6753(2) 0.25605(12) 0.0317(4) Uani 1 1 d . . .
C7 C 0.0761(2) 0.5010(3) 0.26294(13) 0.0326(5) Uani 1 1 d . . .
C8 C 0.1392(2) 0.2800(2) 0.35811(12) 0.0301(4) Uani 1 1 d . . .
C9 C 0.4550(2) 0.3000(2) 0.39982(10) 0.0266(4) Uani 1 1 d . . .
C10 C 0.7385(2) 0.4311(3) 0.36331(11) 0.0331(5) Uani 1 1 d . . .
C11 C 0.6948(2) 0.6569(2) 0.27804(13) 0.0350(5) Uani 1 1 d . . .
C12 C 0.6117(3) 0.6641(3) 0.41245(14) 0.0455(6) Uani 1 1 d . . .
C13 C 0.33726(17) 0.25608(18) 0.05656(8) 0.0182(3) Uani 1 1 d . . .
C14 C 0.21196(17) 0.29524(18) 0.06403(9) 0.0197(3) Uani 1 1 d . . .
C15 C 0.23225(18) 0.42474(19) 0.09360(9) 0.0208(3) Uani 1 1 d . . .
C16 C 0.37033(17) 0.46426(18) 0.10548(9) 0.0189(3) Uani 1 1 d . . .
C17 C 0.43835(17) 0.35777(17) 0.08504(8) 0.0169(3) Uani 1 1 d . . .
C18 C 0.3578(2) 0.1474(2) 0.00918(10) 0.0255(4) Uani 1 1 d . . .
C19 C 0.0779(2) 0.2314(2) 0.03070(11) 0.0296(4) Uani 1 1 d . . .
C20 C 0.1221(2) 0.5106(2) 0.09537(12) 0.0319(5) Uani 1 1 d . . .
C21 C 0.4344(2) 0.6028(2) 0.12018(11) 0.0258(4) Uani 1 1 d . . .
C22 C 0.6868(2) 0.2349(2) 0.04607(11) 0.0284(4) Uani 1 1 d . . .
C23 C 0.7161(2) 0.5200(2) 0.08146(12) 0.0297(4) Uani 1 1 d . . .
C24 C 0.6666(2) 0.3270(2) 0.18787(10) 0.0242(4) Uani 1 1 d . . .
C25 C 0.32487(18) 0.02941(17) 0.27973(9) 0.0194(3) Uani 1 1 d . . .
C26 C 0.44575(18) 0.03419(17) 0.25368(9) 0.0202(3) Uani 1 1 d . . .
C27 C 0.41482(18) 0.00820(17) 0.18383(9) 0.0200(3) Uani 1 1 d . . .
C28 C 0.27502(18) -0.00689(17) 0.16719(9) 0.0197(3) Uani 1 1 d . . .
C29 C 0.21592(18) 0.00995(17) 0.22617(9) 0.0192(3) Uani 1 1 d . . .
C30 C 0.3162(2) 0.0093(2) 0.35135(10) 0.0253(4) Uani 1 1 d . . .
C31 C 0.5832(2) 0.0351(2) 0.29257(11) 0.0270(4) Uani 1 1 d . . .
C32 C 0.5147(2) -0.0306(2) 0.14186(11) 0.0267(4) Uani 1 1 d . . .
C33 C 0.1994(2) -0.0615(2) 0.10158(10) 0.0265(4) Uani 1 1 d . . .
C34 C -0.0073(3) -0.0661(3) 0.31314(12) 0.0363(5) Uani 1 1 d . . .
C35 C -0.0521(3) 0.1219(3) 0.20084(17) 0.0446(6) Uani 1 1 d . . .
C36 C -0.0512(3) -0.1662(3) 0.17417(14) 0.0392(5) Uani 1 1 d . . .
C37 C 0.7864(3) 0.1446(3) 0.49920(13) 0.0476(6) Uani 1 1 d . . .
C38 C 0.7124(3) 0.2240(3) 0.52800(13) 0.0510(7) Uani 1 1 d . . .
H38 H 0.6216 0.1945 0.5296 0.061 Uiso 1 1 calc R . .
C39 C 0.7666(3) 0.3525(3) 0.55655(13) 0.0509(7) Uani 1 1 d . . .
H39 H 0.7140 0.4070 0.5774 0.061 Uiso 1 1 calc R . .
C40 C 0.8971(4) 0.3922(4) 0.55217(16) 0.0617(8) Uani 1 1 d . . .
H40 H 0.9363 0.4761 0.5702 0.074 Uiso 1 1 calc R . .
C41 C 0.9734(3) 0.3104(4) 0.52147(17) 0.0632(8) Uani 1 1 d . . .
H41 H 1.0637 0.3394 0.5186 0.076 Uiso 1 1 calc R . .
C42 C 0.9192(3) 0.1900(4) 0.49578(15) 0.0583(8) Uani 1 1 d . . .
H42 H 0.9723 0.1356 0.4751 0.070 Uiso 1 1 calc R . .
C43 C 0.7264(4) 0.0137(3) 0.47273(14) 0.0647(9) Uani 1 1 d . . .
H43A H 0.7927 -0.0311 0.4534 0.097 Uiso 1 1 calc R . .
H43B H 0.6503 0.0222 0.4387 0.097 Uiso 1 1 calc R . .
H43C H 0.6963 -0.0372 0.5085 0.097 Uiso 1 1 calc R . .
H6A H 0.425(3) 0.708(3) 0.2467(14) 0.037(7) Uiso 1 1 d . . .
H6B H 0.319(3) 0.729(3) 0.2933(17) 0.056(9) Uiso 1 1 d . . .
H6C H 0.279(3) 0.691(3) 0.2214(15) 0.046(8) Uiso 1 1 d . . .
H7A H 0.045(3) 0.547(4) 0.2994(18) 0.066(10) Uiso 1 1 d . . .
H7B H 0.071(4) 0.563(4) 0.236(2) 0.077(12) Uiso 1 1 d . . .
H7C H 0.009(4) 0.438(4) 0.248(2) 0.083(13) Uiso 1 1 d . . .
H8A H 0.068(3) 0.326(3) 0.3642(15) 0.046(8) Uiso 1 1 d . . .
H8B H 0.173(3) 0.256(3) 0.4030(16) 0.051(8) Uiso 1 1 d . . .
H8C H 0.103(3) 0.201(3) 0.3369(16) 0.053(9) Uiso 1 1 d . . .
H9A H 0.508(2) 0.365(3) 0.4329(13) 0.030(6) Uiso 1 1 d . . .
H9B H 0.397(3) 0.252(3) 0.4246(13) 0.034(7) Uiso 1 1 d . . .
H9C H 0.521(3) 0.242(3) 0.3895(14) 0.039(7) Uiso 1 1 d . . .
H10A H 0.730(3) 0.358(3) 0.3359(14) 0.037(7) Uiso 1 1 d . . .
H10B H 0.735(3) 0.395(3) 0.4055(16) 0.047(8) Uiso 1 1 d . . .
H10C H 0.828(4) 0.471(3) 0.3661(17) 0.062(10) Uiso 1 1 d . . .
H11A H 0.653(3) 0.724(3) 0.2667(17) 0.058(10) Uiso 1 1 d . . .
H11B H 0.786(3) 0.688(3) 0.3035(16) 0.052(9) Uiso 1 1 d . . .
H11C H 0.702(3) 0.609(3) 0.2406(18) 0.062(10) Uiso 1 1 d . . .
H12A H 0.556(3) 0.728(3) 0.4005(17) 0.058(10) Uiso 1 1 d . . .
H12B H 0.582(4) 0.615(4) 0.4478(18) 0.066(10) Uiso 1 1 d . . .
H12C H 0.697(4) 0.694(4) 0.4304(18) 0.070(11) Uiso 1 1 d . . .
H18A H 0.390(3) 0.182(3) -0.0292(15) 0.043(8) Uiso 1 1 d . . .
H18B H 0.279(3) 0.090(3) -0.0062(13) 0.032(6) Uiso 1 1 d . . .
H18C H 0.420(3) 0.088(3) 0.0290(13) 0.034(7) Uiso 1 1 d . . .
H19A H 0.076(3) 0.141(3) 0.0190(14) 0.036(7) Uiso 1 1 d . . .
H19B H 0.053(4) 0.276(4) -0.0062(19) 0.073(11) Uiso 1 1 d . . .
H19C H 0.012(4) 0.219(4) 0.0591(19) 0.074(11) Uiso 1 1 d . . .
H20A H 0.144(3) 0.586(3) 0.1226(14) 0.034(7) Uiso 1 1 d . . .
H20B H 0.045(3) 0.460(3) 0.1115(16) 0.053(9) Uiso 1 1 d . . .
H20C H 0.088(3) 0.543(3) 0.0541(17) 0.055(9) Uiso 1 1 d . . .
H21A H 0.474(2) 0.632(2) 0.0843(13) 0.026(6) Uiso 1 1 d . . .
H21B H 0.502(3) 0.614(3) 0.1586(14) 0.036(7) Uiso 1 1 d . . .
H21C H 0.368(3) 0.659(3) 0.1271(13) 0.031(6) Uiso 1 1 d . . .
H22A H 0.653(3) 0.147(3) 0.0510(14) 0.042(8) Uiso 1 1 d . . .
H22B H 0.672(3) 0.251(3) 0.0014(16) 0.048(8) Uiso 1 1 d . . .
H22C H 0.783(4) 0.243(3) 0.0597(17) 0.063(10) Uiso 1 1 d . . .
H23A H 0.683(3) 0.542(3) 0.0382(16) 0.045(8) Uiso 1 1 d . . .
H23B H 0.710(3) 0.586(3) 0.1115(16) 0.050(9) Uiso 1 1 d . . .
H23C H 0.811(3) 0.505(3) 0.0859(16) 0.057(9) Uiso 1 1 d . . .
H24A H 0.628(3) 0.386(3) 0.2160(14) 0.038(7) Uiso 1 1 d . . .
H24B H 0.635(3) 0.240(3) 0.1982(13) 0.035(7) Uiso 1 1 d . . .
H24C H 0.760(3) 0.338(3) 0.2050(15) 0.051(8) Uiso 1 1 d . . .
H30A H 0.284(3) -0.079(3) 0.3554(13) 0.034(7) Uiso 1 1 d . . .
H30B H 0.406(3) 0.023(3) 0.3778(14) 0.043(8) Uiso 1 1 d . . .
H30C H 0.259(3) 0.065(3) 0.3695(13) 0.036(7) Uiso 1 1 d . . .
H31A H 0.605(3) 0.104(4) 0.3262(18) 0.062(10) Uiso 1 1 d . . .
H31B H 0.596(3) -0.038(3) 0.3144(17) 0.055(9) Uiso 1 1 d . . .
H31C H 0.655(4) 0.038(4) 0.2705(19) 0.076(12) Uiso 1 1 d . . .
H32A H 0.551(3) -0.102(3) 0.1602(15) 0.050(8) Uiso 1 1 d . . .
H32B H 0.473(3) -0.065(3) 0.0987(15) 0.041(7) Uiso 1 1 d . . .
H32C H 0.585(3) 0.035(3) 0.1388(14) 0.042(8) Uiso 1 1 d . . .
H33A H 0.177(2) -0.154(3) 0.1064(12) 0.030(6) Uiso 1 1 d . . .
H33B H 0.120(3) -0.022(3) 0.0887(13) 0.035(7) Uiso 1 1 d . . .
H33C H 0.250(3) -0.055(3) 0.0650(15) 0.044(8) Uiso 1 1 d . . .
H34A H 0.027(3) -0.001(3) 0.3481(17) 0.057(9) Uiso 1 1 d . . .
H34B H -0.106(3) -0.086(3) 0.3118(16) 0.057(9) Uiso 1 1 d . . .
H34C H 0.026(3) -0.148(3) 0.3275(15) 0.051(8) Uiso 1 1 d . . .
H35A H -0.143(4) 0.112(4) 0.205(2) 0.085(13) Uiso 1 1 d . . .
H35B H -0.037(4) 0.137(4) 0.160(2) 0.075(12) Uiso 1 1 d . . .
H35C H -0.019(4) 0.199(5) 0.224(2) 0.088(14) Uiso 1 1 d . . .
H36A H -0.135(4) -0.186(3) 0.1867(17) 0.063(10) Uiso 1 1 d . . .
H36B H -0.006(3) -0.245(4) 0.1819(17) 0.061(10) Uiso 1 1 d . . .
H36C H -0.062(3) -0.147(3) 0.1330(18) 0.053(9) Uiso 1 1 d . . .

loop_
_atom_site_aniso_label
_atom_site_aniso_U_11
_atom_site_aniso_U_22
_atom_site_aniso_U_33
_atom_site_aniso_U_23
_atom_site_aniso_U_13
_atom_site_aniso_U_12
La1 0.01593(5) 0.01290(5) 0.01436(5) 0.00041(3) 0.00250(3) 0.00233(3)
Si1 0.0251(3) 0.0248(3) 0.0235(3) -0.0065(2) 0.0052(2) -0.0060(2)
Si2 0.0161(2) 0.0224(2) 0.0184(2) 0.00284(18) 0.00370(17) 0.00320(18)
Si3 0.0214(2) 0.0206(2) 0.0269(3) -0.0003(2) 0.0068(2) -0.00096(19)
C1 0.0288(9) 0.0171(8) 0.0209(9) -0.0018(7) 0.0071(7) 0.0030(7)
C2 0.0235(9) 0.0205(9) 0.0226(9) -0.0031(7) 0.0059(7) 0.0041(7)
C3 0.0237(9) 0.0183(8) 0.0214(9) -0.0042(7) 0.0063(7) 0.0001(7)
C4 0.0254(9) 0.0172(8) 0.0186(8) -0.0033(6) 0.0052(7) 0.0002(7)
C5 0.0245(8) 0.0177(8) 0.0190(8) -0.0025(6) 0.0060(7) -0.0006(7)
C6 0.0469(13) 0.0183(9) 0.0320(11) 0.0026(8) 0.0113(10) 0.0065(9)
C7 0.0266(10) 0.0347(12) 0.0384(12) 0.0014(10) 0.0064(9) 0.0107(9)
C8 0.0286(10) 0.0259(10) 0.0374(12) -0.0014(9) 0.0141(9) -0.0019(8)
C9 0.0322(10) 0.0264(10) 0.0198(9) 0.0017(8) 0.0018(8) -0.0004(8)
C10 0.0268(10) 0.0446(13) 0.0261(10) 0.0009(10) 0.0012(8) 0.0001(9)
C11 0.0338(11) 0.0286(11) 0.0408(13) 0.0013(10) 0.0092(10) -0.0091(9)
C12 0.0448(14) 0.0473(16) 0.0403(14) -0.0230(12) 0.0097(11) -0.0111(12)
C13 0.0188(8) 0.0202(8) 0.0157(8) 0.0026(6) 0.0021(6) 0.0029(6)
C14 0.0176(8) 0.0248(9) 0.0164(8) 0.0036(7) 0.0011(6) 0.0017(6)
C15 0.0205(8) 0.0250(9) 0.0180(8) 0.0050(7) 0.0025(6) 0.0075(7)
C16 0.0213(8) 0.0191(8) 0.0170(8) 0.0029(6) 0.0029(6) 0.0049(6)
C17 0.0175(7) 0.0178(8) 0.0162(8) 0.0029(6) 0.0031(6) 0.0031(6)
C18 0.0299(10) 0.0238(10) 0.0226(9) -0.0031(7) 0.0045(8) 0.0026(8)
C19 0.0196(9) 0.0375(12) 0.0291(10) 0.0001(9) -0.0030(8) 0.0004(8)
C20 0.0269(10) 0.0386(12) 0.0322(11) 0.0012(10) 0.0007(8) 0.0175(9)
C21 0.0297(10) 0.0198(9) 0.0281(10) 0.0008(7) 0.0053(8) 0.0028(7)
C22 0.0247(9) 0.0362(12) 0.0271(10) 0.0004(8) 0.0085(8) 0.0103(8)
C23 0.0227(9) 0.0322(11) 0.0338(11) 0.0080(9) 0.0058(8) -0.0032(8)
C24 0.0253(9) 0.0268(10) 0.0205(9) 0.0018(7) 0.0003(7) 0.0066(7)
C25 0.0249(8) 0.0144(8) 0.0194(8) 0.0021(6) 0.0046(7) 0.0026(6)
C26 0.0220(8) 0.0157(8) 0.0232(9) 0.0028(7) 0.0032(7) 0.0039(6)
C27 0.0245(8) 0.0149(8) 0.0222(9) 0.0027(6) 0.0069(7) 0.0035(6)
C28 0.0249(9) 0.0144(8) 0.0196(8) 0.0001(6) 0.0042(7) 0.0007(6)
C29 0.0229(8) 0.0144(8) 0.0204(8) 0.0019(6) 0.0049(7) 0.0003(6)
C30 0.0344(10) 0.0236(10) 0.0188(9) 0.0043(7) 0.0057(8) 0.0028(8)
C31 0.0246(9) 0.0273(10) 0.0292(10) 0.0059(8) 0.0009(8) 0.0070(8)
C32 0.0299(10) 0.0224(10) 0.0305(10) 0.0009(8) 0.0114(8) 0.0057(8)
C33 0.0324(10) 0.0245(10) 0.0212(9) -0.0032(7) 0.0050(8) -0.0040(8)
C34 0.0373(12) 0.0355(12) 0.0348(12) -0.0026(10) 0.0144(9) -0.0125(10)
C35 0.0371(13) 0.0435(15) 0.0581(17) 0.0111(13) 0.0120(12) 0.0180(11)
C36 0.0324(12) 0.0427(14) 0.0388(13) -0.0097(11) 0.0087(10) -0.0138(10)
C37 0.0642(17) 0.0471(15) 0.0304(12) 0.0091(11) 0.0023(11) 0.0059(13)
C38 0.0538(16) 0.0671(19) 0.0373(13) 0.0252(13) 0.0092(11) 0.0203(14)
C39 0.0601(17) 0.0616(18) 0.0331(13) 0.0079(12) 0.0066(12) 0.0149(14)
C40 0.074(2) 0.0561(19) 0.0485(17) -0.0010(14) -0.0044(15) -0.0030(16)
C41 0.0517(17) 0.077(2) 0.061(2) 0.0079(17) 0.0060(14) 0.0049(16)
C42 0.0425(15) 0.085(2) 0.0479(16) 0.0251(16) 0.0057(12) 0.0042(15)
C43 0.096(3) 0.0576(19) 0.0315(14) 0.0066(13) -0.0047(15) -0.0138(17)

loop_
_atom_type_symbol
_atom_type_description
_atom_type_scat_dispersion_real
_atom_type_scat_dispersion_imag
_atom_type_scat_source
C C 0.0033 0.0016 'International Tables Vol C Tables 4.2.6.8 and 6.1.1.4'
H H 0.0000 0.0000 'International Tables Vol C Tables 4.2.6.8 and 6.1.1.4'
Si Si 0.0817 0.0704 'International Tables Vol C Tables 4.2.6.8 and 6.1.1.4'
La La -0.2871 2.4523 'International Tables Vol C Tables 4.2.6.8 and 6.1.1.4'

loop_
_geom_angle_atom_site_label_1
_geom_angle_atom_site_label_2
_geom_angle_atom_site_label_3
_geom_angle
_geom_angle_site_symmetry_1
_geom_angle_site_symmetry_3
_geom_angle_publ_flag
Cnt1 La1 Cnt2 120.3 . . ?
Cnt1 La1 Cnt3 119.5 . . ?
Cnt2 La1 Cnt3 119.7 . . ?
C16 La1 C17 28.77(5) . . ?
C16 La1 C15 28.05(5) . . ?
C17 La1 C15 46.75(5) . . ?
C16 La1 C29 144.56(5) . . ?
C17 La1 C29 126.58(5) . . ?
C15 La1 C29 122.45(5) . . ?
C16 La1 C28 121.37(5) . . ?
C17 La1 C28 98.56(5) . . ?
C15 La1 C28 109.35(5) . . ?
C29 La1 C28 28.53(5) . . ?
C16 La1 C4 117.74(5) . . ?
C17 La1 C4 135.02(5) . . ?
C15 La1 C4 124.69(5) . . ?
C29 La1 C4 95.98(5) . . ?
C28 La1 C4 120.78(5) . . ?
C16 La1 C3 117.96(5) . . ?
C17 La1 C3 145.46(5) . . ?
C15 La1 C3 110.35(5) . . ?
C29 La1 C3 86.53(5) . . ?
C28 La1 C3 115.05(5) . . ?
C4 La1 C3 27.78(5) . . ?
C16 La1 C27 119.58(5) . . ?
C17 La1 C27 91.12(5) . . ?
C15 La1 C27 122.16(5) . . ?
C29 La1 C27 46.64(5) . . ?
C28 La1 C27 27.78(5) . . ?
C4 La1 C27 113.12(5) . . ?
C3 La1 C27 122.30(5) . . ?
C16 La1 C26 140.50(5) . . ?
C17 La1 C26 112.43(5) . . ?
C15 La1 C26 150.20(5) . . ?
C29 La1 C26 46.46(5) . . ?
C28 La1 C26 45.92(5) . . ?
C4 La1 C26 85.05(5) . . ?
C3 La1 C26 97.31(5) . . ?
C27 La1 C26 28.06(5) . . ?
C16 La1 C5 90.28(5) . . ?
C17 La1 C5 107.20(5) . . ?
C15 La1 C5 103.75(5) . . ?
C29 La1 C5 124.25(5) . . ?
C28 La1 C5 146.62(5) . . ?
C4 La1 C5 28.36(5) . . ?
C3 La1 C5 46.39(5) . . ?
C27 La1 C5 128.98(5) . . ?
C26 La1 C5 103.32(5) . . ?
C16 La1 C2 90.81(5) . . ?
C17 La1 C2 119.38(5) . . ?
C15 La1 C2 83.09(5) . . ?
C29 La1 C2 107.01(5) . . ?
C28 La1 C2 133.79(5) . . ?
C4 La1 C2 45.85(5) . . ?
C3 La1 C2 28.02(5) . . ?
C27 La1 C2 149.50(5) . . ?
C26 La1 C2 125.29(5) . . ?
C5 La1 C2 46.16(5) . . ?
C16 La1 C14 45.91(5) . . ?
C17 La1 C14 46.08(5) . . ?
C15 La1 C14 27.90(5) . . ?
C29 La1 C14 99.09(5) . . ?
C28 La1 C14 81.73(5) . . ?
C4 La1 C14 150.57(5) . . ?
C3 La1 C14 128.52(5) . . ?
C27 La1 C14 95.51(5) . . ?
C26 La1 C14 123.35(5) . . ?
C5 La1 C14 131.56(5) . . ?
C2 La1 C14 105.23(5) . . ?
C16 La1 C25 165.13(5) . . ?
C17 La1 C25 136.68(5) . . ?
C15 La1 C25 150.56(5) . . ?
C29 La1 C25 28.11(5) . . ?
C28 La1 C25 45.72(5) . . ?
C4 La1 C25 75.23(5) . . ?
C3 La1 C25 76.91(5) . . ?
C27 La1 C25 45.62(5) . . ?
C26 La1 C25 27.50(5) . . ?
C5 La1 C25 101.34(5) . . ?
C2 La1 C25 103.92(5) . . ?
C14 La1 C25 125.77(5) . . ?
C16 La1 C13 45.83(5) . . ?
C17 La1 C13 27.92(5) . . ?
C15 La1 C13 45.48(5) . . ?
C29 La1 C13 101.41(5) . . ?
C28 La1 C13 75.63(5) . . ?
C4 La1 C13 162.48(5) . . ?
C3 La1 C13 154.92(5) . . ?
C27 La1 C13 78.21(5) . . ?
C26 La1 C13 105.42(5) . . ?
C5 La1 C13 134.13(5) . . ?
C2 La1 C13 128.56(5) . . ?
C14 La1 C13 27.16(5) . . ?
C25 La1 C13 120.30(5) . . ?
C16 La1 C1 75.16(5) . . ?
C17 La1 C1 100.47(5) . . ?
C15 La1 C1 79.80(5) . . ?
C29 La1 C1 131.56(5) . . ?
C28 La1 C1 159.95(5) . . ?
C4 La1 C1 45.38(5) . . ?
C3 La1 C1 45.30(5) . . ?
C27 La1 C1 156.50(5) . . ?
C26 La1 C1 129.33(5) . . ?
C5 La1 C1 27.79(5) . . ?
C2 La1 C1 27.28(5) . . ?
C14 La1 C1 107.28(5) . . ?
C25 La1 C1 119.18(5) . . ?
C13 La1 C1 120.46(5) . . ?
C5 Si1 C11 115.94(10) . . ?
C5 Si1 C12 107.47(11) . . ?
C11 Si1 C12 106.08(13) . . ?
C5 Si1 C10 113.48(10) . . ?
C11 Si1 C10 104.93(12) . . ?
C12 Si1 C10 108.52(14) . . ?
C17 Si2 C23 114.66(9) . . ?
C17 Si2 C22 114.51(9) . . ?
C23 Si2 C22 104.88(11) . . ?
C17 Si2 C24 104.16(8) . . ?
C23 Si2 C24 108.89(10) . . ?
C22 Si2 C24 109.68(10) . . ?
C29 Si3 C35 109.82(11) . . ?
C29 Si3 C36 113.51(10) . . ?
C35 Si3 C36 105.93(15) . . ?
C29 Si3 C34 113.92(10) . . ?
C35 Si3 C34 109.60(14) . . ?
C36 Si3 C34 103.61(11) . . ?
C2 C1 C5 108.82(17) . . ?
C2 C1 C6 122.11(18) . . ?
C5 C1 C6 125.82(18) . . ?
C2 C1 La1 73.72(10) . . ?
C5 C1 La1 73.32(10) . . ?
C6 C1 La1 135.43(13) . . ?
C1 C2 C3 108.01(16) . . ?
C1 C2 C7 125.71(19) . . ?
C3 C2 C7 124.31(18) . . ?
C1 C2 La1 79.00(10) . . ?
C3 C2 La1 75.17(10) . . ?
C7 C2 La1 124.83(14) . . ?
C4 C3 C2 108.03(16) . . ?
C4 C3 C8 127.40(18) . . ?
C2 C3 C8 122.99(18) . . ?
C4 C3 La1 76.09(10) . . ?
C2 C3 La1 76.80(10) . . ?
C8 C3 La1 124.71(13) . . ?
C3 C4 C5 108.82(16) . . ?
C3 C4 C9 125.32(17) . . ?
C5 C4 C9 124.10(17) . . ?
C3 C4 La1 76.13(10) . . ?
C5 C4 La1 76.45(10) . . ?
C9 C4 La1 125.96(12) . . ?
C1 C5 C4 106.07(16) . . ?
C1 C5 Si1 127.02(14) . . ?
C4 C5 Si1 122.11(14) . . ?
C1 C5 La1 78.90(10) . . ?
C4 C5 La1 75.19(10) . . ?
Si1 C5 La1 131.03(8) . . ?
C14 C13 C17 108.49(16) . . ?
C14 C13 C18 124.26(16) . . ?
C17 C13 C18 124.86(16) . . ?
C14 C13 La1 75.15(10) . . ?
C17 C13 La1 71.68(9) . . ?
C18 C13 La1 133.12(12) . . ?
C13 C14 C15 108.27(16) . . ?
C13 C14 C19 126.58(18) . . ?
C15 C14 C19 123.19(17) . . ?
C13 C14 La1 77.69(10) . . ?
C15 C14 La1 73.59(10) . . ?
C19 C14 La1 127.43(13) . . ?
C16 C15 C14 107.98(15) . . ?
C16 C15 C20 127.10(19) . . ?
C14 C15 C20 123.41(17) . . ?
C16 C15 La1 74.66(10) . . ?
C14 C15 La1 78.51(10) . . ?
C20 C15 La1 124.24(13) . . ?
C15 C16 C17 108.52(16) . . ?
C15 C16 C21 125.54(17) . . ?
C17 C16 C21 124.25(16) . . ?
C15 C16 La1 77.28(10) . . ?
C17 C16 La1 76.23(10) . . ?
C21 C16 La1 124.74(12) . . ?
C13 C17 C16 106.56(15) . . ?
C13 C17 Si2 129.74(13) . . ?
C16 C17 Si2 123.67(13) . . ?
C13 C17 La1 80.40(10) . . ?
C16 C17 La1 74.99(10) . . ?
Si2 C17 La1 109.29(7) . . ?
C26 C25 C29 108.89(16) . . ?
C26 C25 C30 122.91(17) . . ?
C29 C25 C30 126.05(17) . . ?
C26 C25 La1 74.82(10) . . ?
C29 C25 La1 73.51(10) . . ?
C30 C25 La1 131.19(12) . . ?
C25 C26 C27 108.14(16) . . ?
C25 C26 C31 126.43(18) . . ?
C27 C26 C31 124.08(17) . . ?
C25 C26 La1 77.68(10) . . ?
C27 C26 La1 75.81(10) . . ?
C31 C26 La1 123.35(13) . . ?
C28 C27 C26 107.63(16) . . ?
C28 C27 C32 127.25(17) . . ?
C26 C27 C32 123.24(17) . . ?
C28 C27 La1 75.22(10) . . ?
C26 C27 La1 76.12(10) . . ?
C32 C27 La1 126.96(12) . . ?
C27 C28 C29 109.24(16) . . ?
C27 C28 C33 124.99(17) . . ?
C29 C28 C33 124.47(17) . . ?
C27 C28 La1 77.00(10) . . ?
C29 C28 La1 75.73(10) . . ?
C33 C28 La1 124.30(13) . . ?
C25 C29 C28 105.92(15) . . ?
C25 C29 Si3 128.98(14) . . ?
C28 C29 Si3 123.99(13) . . ?
C25 C29 La1 78.38(10) . . ?
C28 C29 La1 75.74(10) . . ?
Si3 C29 La1 120.90(8) . . ?
C38 C37 C42 118.5(3) . . ?
C38 C37 C43 119.5(3) . . ?
C42 C37 C43 122.0(3) . . ?
C37 C38 C39 122.2(3) . . ?
C40 C39 C38 117.1(3) . . ?
C39 C40 C41 120.7(3) . . ?
C42 C41 C40 120.5(3) . . ?
C41 C42 C37 121.1(3) . . ?

loop_
_geom_bond_atom_site_label_1
_geom_bond_atom_site_label_2
_geom_bond_distance
_geom_bond_site_symmetry_2
_geom_bond_publ_flag
La1 C16 2.8900(18) . ?
La1 C17 2.9061(17) . ?
La1 C15 2.9232(18) . ?
La1 C29 2.9256(17) . ?
La1 C28 2.9257(18) . ?
La1 C4 2.9407(18) . ?
La1 C3 2.9412(18) . ?
La1 C27 2.9483(18) . ?
La1 C26 2.9523(18) . ?
La1 C5 2.9571(18) . ?
La1 C2 2.9622(18) . ?
La1 C14 2.9863(17) . ?
La1 C25 2.9885(18) . ?
La1 C13 3.0184(17) . ?
La1 C1 3.0293(18) . ?
La1 Cnt1 2.706 . ?
La1 Cnt2 2.685 . ?
La1 Cnt3 2.687 . ?
Si1 C5 1.8747(19) . ?
Si1 C11 1.877(2) . ?
Si1 C12 1.878(2) . ?
Si1 C10 1.883(3) . ?
Si2 C17 1.8661(18) . ?
Si2 C23 1.870(2) . ?
Si2 C22 1.873(2) . ?
Si2 C24 1.883(2) . ?
Si3 C29 1.8721(19) . ?
Si3 C35 1.873(3) . ?
Si3 C36 1.878(2) . ?
Si3 C34 1.879(2) . ?
C1 C2 1.414(3) . ?
C1 C5 1.439(3) . ?
C1 C6 1.502(3) . ?
C2 C3 1.430(3) . ?
C2 C7 1.507(3) . ?
C3 C4 1.412(3) . ?
C3 C8 1.505(3) . ?
C4 C5 1.445(3) . ?
C4 C9 1.507(3) . ?
C13 C14 1.410(2) . ?
C13 C17 1.433(2) . ?
C13 C18 1.508(3) . ?
C14 C15 1.426(3) . ?
C14 C19 1.510(3) . ?
C15 C16 1.409(2) . ?
C15 C20 1.506(3) . ?
C16 C17 1.440(2) . ?
C16 C21 1.504(3) . ?
C25 C26 1.412(3) . ?
C25 C29 1.437(3) . ?
C25 C30 1.503(3) . ?
C26 C27 1.431(3) . ?
C26 C31 1.509(3) . ?
C27 C28 1.410(3) . ?
C27 C32 1.504(3) . ?
C28 C29 1.442(2) . ?
C28 C33 1.509(3) . ?
C37 C38 1.348(4) . ?
C37 C42 1.399(4) . ?
C37 C43 1.469(4) . ?
C38 C39 1.447(5) . ?
C39 C40 1.369(5) . ?
C40 C41 1.400(5) . ?
C41 C42 1.357(5) . ?
